data_4026460
loop_
_publ_author_name
'Naoto Hayashi'
'Kazuhito Sato'
'Yuka Sato'
'Masayuki Iwagami'
'Naoki Nishimura'
'Junro Yoshino'
'Hiroyuki Higuchi'
'Tohru Sato'

_publ_section_title
;
 Elongation of Phenoxide C-O Bonds Due to Formation of Multifold Hydrogen
 Bonds: Statistical, Experimental, and Theoretical Studies
;
_journal_name_full 'Journal of Organic Chemistry'
_journal_page_first 5747
_journal_page_last 5758
_journal_paper_doi 10.1021/jo200852r
_journal_volume 76
_journal_year 2011
_chemical_formula_sum 'C28 H35 N O5'
_chemical_formula_weight 465.57
_chemical_name_systematic
;
 ? 
;
_space_group_IT_number 2
_symmetry_cell_setting triclinic
_symmetry_space_group_name_Hall '-P 1'
_symmetry_space_group_name_H-M 'P -1'
_atom_sites_solution_hydrogens geom
_atom_sites_solution_primary direct
_atom_sites_solution_secondary difmap
_audit_creation_method SHELXL-97
_cell_angle_alpha 101.96(5)
_cell_angle_beta 104.70(4)
_cell_angle_gamma 64.61(4)
_cell_formula_units_Z 2
_cell_length_a 13.307(7)
_cell_length_b 14.665(9)
_cell_length_c 7.756(3)
_cell_measurement_reflns_used 20
_cell_measurement_temperature 200(2)
_cell_measurement_theta_max 12.5
_cell_measurement_theta_min 10
_cell_volume 1314.2(13)
_computing_structure_refinement 'SHELXL-97 (Sheldrick, 1997)'
_computing_structure_solution 'SHELXS-97 (Sheldrick, 1990)'
_diffrn_ambient_temperature 200(2)
_diffrn_measured_fraction_theta_full 1.000
_diffrn_measured_fraction_theta_max 1.000
_diffrn_measurement_device_type 'RIGAKU AFC-7S'
_diffrn_measurement_method w/2q
_diffrn_radiation_monochromator graphite
_diffrn_radiation_source 'fine-focus sealed tube'
_diffrn_radiation_type MoK\a
_diffrn_radiation_wavelength 0.71069
_diffrn_reflns_av_R_equivalents 0.0180
_diffrn_reflns_av_sigmaI/netI 0.0614
_diffrn_reflns_limit_h_max 17
_diffrn_reflns_limit_h_min 0
_diffrn_reflns_limit_k_max 19
_diffrn_reflns_limit_k_min -17
_diffrn_reflns_limit_l_max 9
_diffrn_reflns_limit_l_min -10
_diffrn_reflns_number 6404
_diffrn_reflns_theta_full 27.50
_diffrn_reflns_theta_max 27.50
_diffrn_reflns_theta_min 2.73
_diffrn_standards_decay_% 0
_diffrn_standards_interval_count 200
_diffrn_standards_number 3
_exptl_absorpt_coefficient_mu 0.080
_exptl_absorpt_correction_T_max 0.9881
_exptl_absorpt_correction_T_min 0.9687
_exptl_absorpt_correction_type none
_exptl_crystal_colour colorless
_exptl_crystal_density_diffrn 1.177
_exptl_crystal_description prism
_exptl_crystal_F_000 500
_exptl_crystal_size_max 0.40
_exptl_crystal_size_mid 0.25
_exptl_crystal_size_min 0.15
_refine_diff_density_max 0.448
_refine_diff_density_min -0.279
_refine_diff_density_rms 0.064
_refine_ls_extinction_method none
_refine_ls_goodness_of_fit_ref 1.032
_refine_ls_hydrogen_treatment mixed
_refine_ls_matrix_type full
_refine_ls_number_parameters 379
_refine_ls_number_reflns 6036
_refine_ls_number_restraints 0
_refine_ls_restrained_S_all 1.032
_refine_ls_R_factor_all 0.1435
_refine_ls_R_factor_gt 0.0654
_refine_ls_shift/su_max 0.000
_refine_ls_shift/su_mean 0.000
_refine_ls_structure_factor_coef Fsqd
_refine_ls_weighting_details 'calc w=1/[\s^2^(Fo^2^)+(0.1298P)^2^+0.4599P] where P=(Fo^2^+2Fc^2^)/3'
_refine_ls_weighting_scheme calc
_refine_ls_wR_factor_gt 0.1940
_refine_ls_wR_factor_ref 0.2370
_reflns_number_gt 3352
_reflns_number_total 6036
_reflns_threshold_expression >2sigma(I)
_cod_data_source_file jo200852r_si_002_3.cif
_cod_data_source_block shelxl_3
_cod_original_cell_volume 1314.2(12)
_cod_database_code 4026460

loop_
_symmetry_equiv_pos_as_xyz
'x, y, z'
'-x, -y, -z'

loop_
_atom_site_label
_atom_site_type_symbol
_atom_site_fract_x
_atom_site_fract_y
_atom_site_fract_z
_atom_site_U_iso_or_equiv
_atom_site_adp_type
_atom_site_occupancy
_atom_site_symmetry_multiplicity
_atom_site_calc_flag
_atom_site_refinement_flags
O1 O 0.05900(18) 0.25596(17) 0.7038(3) 0.0480(6) Uani 1 1 d .
H1 H 0.103(4) 0.286(4) 0.787(7) 0.107(17) Uiso 1 1 d .
C11 C 0.1123(2) 0.1573(2) 0.7335(4) 0.0391(7) Uani 1 1 d .
C12 C 0.2302(2) 0.1102(2) 0.7945(3) 0.0342(6) Uani 1 1 d .
C13 C 0.2751(3) 0.0077(2) 0.8177(4) 0.0414(7) Uani 1 1 d .
H13 H 0.354(3) -0.025(2) 0.874(4) 0.047(9) Uiso 1 1 d .
C14 C 0.2101(3) -0.0497(3) 0.7801(4) 0.0479(8) Uani 1 1 d .
C15 C 0.0948(3) -0.0012(3) 0.7190(5) 0.0543(9) Uani 1 1 d .
H15 H 0.046(3) -0.043(3) 0.693(5) 0.055(10) Uiso 1 1 d .
C16 C 0.0475(3) 0.1003(3) 0.6973(5) 0.0521(8) Uani 1 1 d .
H16 H -0.027(4) 0.131(3) 0.654(6) 0.077(13) Uiso 1 1 d .
C17 C 0.2624(4) -0.1614(3) 0.7955(6) 0.0707(12) Uani 1 1 d .
H17A H 0.3441 -0.1829 0.8403 0.106 Uiso 1 1 calc R
H17B H 0.2493 -0.1984 0.6772 0.106 Uiso 1 1 calc R
H17C H 0.2282 -0.1759 0.8789 0.106 Uiso 1 1 calc R
O2 O 0.18610(15) 0.32008(14) 0.9546(2) 0.0350(4) Uani 1 1 d .
C21 C 0.2832(2) 0.2650(2) 0.8967(3) 0.0310(6) Uani 1 1 d .
C22 C 0.3080(2) 0.1629(2) 0.8182(3) 0.0317(6) Uani 1 1 d .
C23 C 0.4118(2) 0.1076(2) 0.7649(4) 0.0345(6) Uani 1 1 d .
H23 H 0.436(3) 0.036(3) 0.701(4) 0.046(9) Uiso 1 1 d .
C24 C 0.4914(2) 0.1489(2) 0.7863(3) 0.0331(6) Uani 1 1 d .
C25 C 0.4661(2) 0.2488(2) 0.8629(3) 0.0329(6) Uani 1 1 d .
H25 H 0.523(2) 0.2778(19) 0.878(3) 0.043(6) Uiso 1 1 d .
C26 C 0.3634(2) 0.3081(2) 0.9189(3) 0.0311(6) Uani 1 1 d .
C27 C 0.5994(2) 0.0858(2) 0.7268(4) 0.0394(6) Uani 1 1 d .
O4 O 0.62786(19) -0.00185(18) 0.6658(4) 0.0587(7) Uani 1 1 d .
O5 O 0.66490(19) 0.13652(18) 0.7452(4) 0.0566(6) Uani 1 1 d .
C28 C 0.7765(3) 0.0762(3) 0.7035(7) 0.0827(14) Uani 1 1 d .
H28A H 0.8181 0.1197 0.7208 0.124 Uiso 1 1 calc R
H28B H 0.7695 0.0455 0.5785 0.124 Uiso 1 1 calc R
H28C H 0.8175 0.0225 0.7830 0.124 Uiso 1 1 calc R
O3 O 0.15160(18) 0.49098(18) 0.8609(3) 0.0465(5) Uani 1 1 d .
H3 H 0.156(3) 0.434(3) 0.880(5) 0.065(12) Uiso 1 1 d .
C31 C 0.2461(3) 0.4981(2) 0.9721(4) 0.0399(7) Uani 1 1 d .
C32 C 0.3465(2) 0.4122(2) 1.0086(3) 0.0327(6) Uani 1 1 d .
C33 C 0.4379(3) 0.4278(2) 1.1263(4) 0.0359(6) Uani 1 1 d .
H33 H 0.508(2) 0.370(2) 1.156(4) 0.030(7) Uiso 1 1 d .
C34 C 0.4344(3) 0.5228(2) 1.2030(4) 0.0430(7) Uani 1 1 d .
C35 C 0.3346(3) 0.6056(3) 1.1618(5) 0.0520(8) Uani 1 1 d .
H35 H 0.329(3) 0.663(3) 1.201(5) 0.048(10) Uiso 1 1 d .
C36 C 0.2416(3) 0.5942(2) 1.0490(5) 0.0525(8) Uani 1 1 d .
H36 H 0.166(3) 0.656(3) 1.013(5) 0.068(11) Uiso 1 1 d .
C37 C 0.5373(3) 0.5347(3) 1.3241(4) 0.0533(9) Uani 1 1 d .
H37A H 0.5993 0.4677 1.3370 0.080 Uiso 1 1 calc R
H37B H 0.5191 0.5678 1.4422 0.080 Uiso 1 1 calc R
H37C H 0.5604 0.5765 1.2719 0.080 Uiso 1 1 calc R
N1 N 0.2021(2) 0.32035(19) 0.3129(3) 0.0390(6) Uani 1 1 d .
H2 H 0.193(3) 0.321(2) 0.186(5) 0.043(8) Uiso 1 1 d .
C41 C 0.3217(5) 0.3042(5) 0.4074(8) 0.0513(17) Uani 0.570(7) 1 d P
C42 C 0.3020(7) 0.2354(8) 0.3814(14) 0.065(3) Uani 0.430(7) 1 d P
C43 C 0.4135(3) 0.2151(3) 0.3392(4) 0.0510(8) Uani 1 1 d .
C44 C 0.1775(5) 0.2263(5) 0.3235(9) 0.0574(18) Uani 0.570(7) 1 d P
C45 C 0.0928(7) 0.3256(7) 0.3391(11) 0.056(2) Uani 0.430(7) 1 d P
C46 C 0.0668(3) 0.2331(3) 0.2245(6) 0.0714(11) Uani 1 1 d .
C47 C 0.1165(5) 0.4142(4) 0.3859(8) 0.0498(17) Uani 0.570(7) 1 d P
C48 C 0.2177(9) 0.4227(6) 0.4046(11) 0.061(3) Uani 0.430(7) 1 d P
C49 C 0.1248(4) 0.5106(3) 0.3459(7) 0.0792(13) Uani 1 1 d .

loop_
_atom_site_aniso_label
_atom_site_aniso_U_11
_atom_site_aniso_U_22
_atom_site_aniso_U_33
_atom_site_aniso_U_23
_atom_site_aniso_U_13
_atom_site_aniso_U_12
O1 0.0335(11) 0.0498(13) 0.0512(13) 0.0079(10) -0.0030(9) -0.0128(10)
C11 0.0337(14) 0.0470(17) 0.0350(15) 0.0032(12) 0.0012(11) -0.0180(13)
C12 0.0323(14) 0.0416(15) 0.0298(13) 0.0040(11) 0.0016(11) -0.0180(12)
C13 0.0425(17) 0.0455(17) 0.0371(15) 0.0071(12) -0.0023(13) -0.0226(14)
C14 0.0537(19) 0.0528(19) 0.0433(17) 0.0103(14) -0.0038(14) -0.0317(16)
C15 0.056(2) 0.063(2) 0.057(2) 0.0011(16) 0.0050(16) -0.0407(18)
C16 0.0356(17) 0.067(2) 0.055(2) 0.0037(16) 0.0035(15) -0.0260(16)
C17 0.078(3) 0.057(2) 0.080(3) 0.019(2) -0.012(2) -0.040(2)
O2 0.0301(10) 0.0408(11) 0.0326(10) 0.0030(8) 0.0064(8) -0.0129(8)
C21 0.0290(13) 0.0368(14) 0.0246(12) 0.0067(10) 0.0042(10) -0.0097(11)
C22 0.0299(13) 0.0379(15) 0.0271(13) 0.0066(10) 0.0010(10) -0.0144(11)
C23 0.0316(14) 0.0357(15) 0.0318(13) 0.0031(11) 0.0022(11) -0.0118(11)
C24 0.0286(13) 0.0370(15) 0.0311(13) 0.0056(11) 0.0026(10) -0.0115(11)
C25 0.0324(14) 0.0380(15) 0.0295(13) 0.0061(11) 0.0019(11) -0.0162(12)
C26 0.0332(13) 0.0343(14) 0.0263(12) 0.0050(10) 0.0031(10) -0.0146(11)
C27 0.0340(15) 0.0432(17) 0.0391(15) 0.0037(12) 0.0072(12) -0.0136(13)
O4 0.0429(13) 0.0459(14) 0.0795(17) -0.0102(12) 0.0215(12) -0.0127(10)
O5 0.0395(12) 0.0569(14) 0.0797(17) -0.0073(12) 0.0288(11) -0.0220(11)
C28 0.048(2) 0.083(3) 0.126(4) -0.014(3) 0.049(2) -0.027(2)
O3 0.0386(12) 0.0431(13) 0.0527(13) 0.0138(10) -0.0010(9) -0.0129(10)
C31 0.0403(16) 0.0390(16) 0.0400(15) 0.0080(12) 0.0063(12) -0.0146(13)
C32 0.0356(14) 0.0354(14) 0.0292(13) 0.0042(11) 0.0070(11) -0.0152(12)
C33 0.0400(15) 0.0398(16) 0.0325(14) 0.0052(12) 0.0075(12) -0.0192(13)
C34 0.0574(19) 0.0512(18) 0.0349(15) 0.0029(13) 0.0117(13) -0.0341(16)
C35 0.066(2) 0.0345(17) 0.061(2) -0.0042(15) 0.0194(17) -0.0254(17)
C36 0.053(2) 0.0357(17) 0.068(2) 0.0064(15) 0.0151(17) -0.0137(15)
C37 0.067(2) 0.065(2) 0.0459(18) 0.0015(15) 0.0064(16) -0.0484(19)
N1 0.0337(13) 0.0446(14) 0.0319(12) 0.0082(10) 0.0063(10) -0.0073(10)
C41 0.035(3) 0.063(4) 0.042(3) 0.007(3) -0.007(2) -0.014(3)
C42 0.039(4) 0.066(6) 0.077(6) 0.042(5) 0.015(4) 0.008(4)
C43 0.0354(16) 0.062(2) 0.0480(18) 0.0151(15) 0.0047(14) -0.0105(15)
C44 0.049(4) 0.063(4) 0.067(4) 0.022(3) 0.007(3) -0.025(3)
C45 0.046(4) 0.071(6) 0.056(5) 0.018(4) 0.016(4) -0.019(4)
C46 0.055(2) 0.079(3) 0.092(3) 0.009(2) 0.017(2) -0.036(2)
C47 0.050(3) 0.043(3) 0.045(3) 0.000(2) 0.026(3) -0.001(3)
C48 0.088(7) 0.051(5) 0.045(4) -0.002(4) 0.016(4) -0.031(5)
C49 0.076(3) 0.046(2) 0.114(4) 0.000(2) 0.047(3) -0.011(2)

loop_
_atom_type_symbol
_atom_type_description
_atom_type_scat_dispersion_real
_atom_type_scat_dispersion_imag
_atom_type_scat_source
C C 0.0033 0.0016 'International Tables Vol C Tables 4.2.6.8 and 6.1.1.4'
H H 0.0000 0.0000 'International Tables Vol C Tables 4.2.6.8 and 6.1.1.4'
N N 0.0061 0.0033 'International Tables Vol C Tables 4.2.6.8 and 6.1.1.4'
O O 0.0106 0.0060 'International Tables Vol C Tables 4.2.6.8 and 6.1.1.4'

loop_
_geom_angle_atom_site_label_1
_geom_angle_atom_site_label_2
_geom_angle_atom_site_label_3
_geom_angle
O1 C11 C16 117.7(3)
O1 C11 C12 123.0(3)
C16 C11 C12 119.3(3)
C13 C12 C11 117.4(3)
C13 C12 C22 119.5(3)
C11 C12 C22 122.8(3)
C12 C13 C14 123.2(3)
C15 C14 C13 117.8(3)
C15 C14 C17 120.4(3)
C13 C14 C17 121.7(3)
C16 C15 C14 120.4(3)
C15 C16 C11 121.8(3)
O2 C21 C26 119.3(2)
O2 C21 C22 120.5(2)
C26 C21 C22 120.1(2)
C23 C22 C21 118.4(2)
C23 C22 C12 117.7(2)
C21 C22 C12 123.8(2)
C22 C23 C24 122.1(3)
C25 C24 C23 119.0(3)
C25 C24 C27 122.0(3)
C23 C24 C27 119.1(3)
C24 C25 C26 121.6(2)
C25 C26 C21 118.8(2)
C25 C26 C32 117.7(2)
C21 C26 C32 123.4(2)
O4 C27 O5 122.1(3)
O4 C27 C24 125.1(3)
O5 C27 C24 112.8(3)
C27 O5 C28 115.4(3)
O3 C31 C36 118.3(3)
O3 C31 C32 121.9(3)
C36 C31 C32 119.8(3)
C33 C32 C31 117.3(3)
C33 C32 C26 118.8(2)
C31 C32 C26 123.7(2)
C34 C33 C32 123.3(3)
C35 C34 C33 117.6(3)
C35 C34 C37 121.7(3)
C33 C34 C37 120.7(3)
C36 C35 C34 121.3(3)
C35 C36 C31 120.6(3)
C42 N1 C47 137.6(5)
C42 N1 C45 115.6(5)
C47 N1 C45 57.3(4)
C42 N1 C41 44.2(5)
C47 N1 C41 112.9(4)
C45 N1 C41 143.1(4)
C42 N1 C44 66.6(5)
C47 N1 C44 109.9(4)
C45 N1 C44 54.9(4)
C41 N1 C44 109.8(4)
C42 N1 C48 108.2(6)
C47 N1 C48 53.0(4)
C45 N1 C48 109.5(5)
C41 N1 C48 66.1(5)
C44 N1 C48 150.4(4)
C42 C41 C43 69.0(6)
C42 C41 N1 64.9(5)
C43 C41 N1 117.1(5)
C42 C41 C48 121.4(7)
C43 C41 C48 155.3(6)
N1 C41 C48 59.4(4)
C41 C42 N1 70.9(6)
C41 C42 C43 66.7(6)
N1 C42 C43 119.5(6)
C41 C42 C44 129.5(7)
N1 C42 C44 60.3(4)
C43 C42 C44 150.4(9)
C41 C43 C42 44.3(4)
C45 C44 C46 67.0(5)
C45 C44 N1 59.5(4)
C46 C44 N1 112.9(4)
C45 C44 C42 107.6(6)
C46 C44 C42 161.7(6)
N1 C44 C42 53.2(4)
C44 C45 C47 123.3(7)
C44 C45 N1 65.5(4)
C47 C45 N1 60.9(4)
C44 C45 C46 57.6(5)
C47 C45 C46 161.4(7)
N1 C45 C46 110.2(6)
C44 C46 C45 55.4(4)
C48 C47 C45 128.8(6)
C48 C47 N1 68.1(4)
C45 C47 N1 61.8(4)
C48 C47 C49 56.9(5)
C45 C47 C49 154.5(6)
N1 C47 C49 111.2(4)
C47 C48 C49 68.3(6)
C47 C48 N1 58.9(4)
C49 C48 N1 112.9(6)
C47 C48 C41 107.9(6)
C49 C48 C41 162.4(7)
N1 C48 C41 54.5(4)
C48 C49 C47 54.7(5)
C11 O1 H1 103(3)
C31 O3 H3 102(3)
C47 N1 H2 109.4(18)
C44 N1 H2 103(2)
C45 N1 H2 105(3)
C14 C13 H13 116.9(19)
C12 C13 H13 119.5(19)
C14 C15 H15 118(2)
C16 C15 H15 121(2)
C15 C16 H16 120(3)
C11 C16 H16 118(3)
H17A C17 H17B 109.00
C14 C17 H17A 109.00
H17A C17 H17C 110.00
H17B C17 H17C 110.00
C14 C17 H17B 109.00
C14 C17 H17C 109.00
C22 C23 H23 125(3)
C24 C23 H23 113(3)
C24 C25 H25 118.7(15)
C26 C25 H25 119.7(15)
O5 C28 H28B 109.00
H28B C28 H28C 109.00
H28A C28 H28C 109.00
O5 C28 H28A 109.00
O5 C28 H28C 109.00
H28A C28 H28B 110.00
C32 C33 H33 119.4(17)
C34 C33 H33 117.3(18)
C34 C35 H35 121(3)
C36 C35 H35 117(3)
C35 C36 H36 123(2)
C31 C36 H36 117(2)
H37A C37 H37C 109.00
H37B C37 H37C 109.00
C34 C37 H37A 110.00
C34 C37 H37B 109.00
C34 C37 H37C 109.00
H37A C37 H37B 109.00

loop_
_geom_bond_atom_site_label_1
_geom_bond_atom_site_label_2
_geom_bond_distance
O1 C11 1.351(4)
C11 C16 1.387(4)
C11 C12 1.410(4)
C12 C13 1.392(4)
C12 C22 1.496(4)
C13 C14 1.392(4)
C14 C15 1.385(5)
C14 C17 1.498(5)
C15 C16 1.373(5)
O2 C21 1.332(3)
C21 C26 1.418(4)
C21 C22 1.421(4)
C22 C23 1.388(4)
C23 C24 1.392(4)
C24 C25 1.390(4)
C24 C27 1.468(4)
C25 C26 1.392(4)
C26 C32 1.487(4)
C27 O4 1.201(4)
C27 O5 1.335(4)
O5 C28 1.446(4)
O3 C31 1.364(4)
C31 C36 1.393(4)
C31 C32 1.401(4)
C32 C33 1.397(4)
C33 C34 1.384(4)
C34 C35 1.379(5)
C34 C37 1.507(4)
C35 C36 1.376(5)
N1 C42 1.448(8)
N1 C47 1.474(6)
N1 C45 1.487(8)
N1 C41 1.511(6)
N1 C44 1.570(7)
N1 C48 1.597(9)
C41 C42 1.115(11)
C41 C43 1.466(7)
C41 C48 1.695(11)
C42 C43 1.491(9)
C42 C44 1.659(12)
C44 C45 1.412(11)
C44 C46 1.449(7)
C45 C47 1.419(11)
C45 C46 1.580(10)
C47 C48 1.374(11)
C47 C49 1.564(8)
C48 C49 1.410(10)
O1 H1 0.93(6)
O3 H3 0.85(4)
N1 H2 0.96(4)
C13 H13 0.97(4)
C15 H15 1.03(4)
C16 H16 0.90(5)
C17 H17B 0.9800
C17 H17A 0.9800
C17 H17C 0.9800
C23 H23 1.01(4)
C25 H25 0.99(3)
C28 H28B 0.9800
C28 H28C 0.9800
C28 H28A 0.9800
C33 H33 0.97(3)
C35 H35 0.81(4)
C36 H36 1.05(4)
C37 H37C 0.9800
C37 H37B 0.9800
C37 H37A 0.9800
